data_1570288
loop_
_publ_author_name
'Beckmann, J. Louis'
'Krieft, Jonas'
'Vishnevskiy, Yury V.'
'Neumann, Beate'
'Stammler, Hans-Georg'
'Mitzel, Norbert W.'

_publ_section_title
;
 Poly-pnictogen bonding: trapping halide ions by a tetradentate
 antimony(iii) Lewis acid.
;
_journal_issue 46
_journal_name_full 'Chemical science'
_journal_page_first 13551
_journal_page_last 13559
_journal_paper_doi 10.1039/d3sc04594c
_journal_volume 14
_journal_year 2023
_chemical_formula_moiety 'C52 H16 F40 Sb4, Cl, C4 H12 N, 2(C6 H6)'
_chemical_formula_sum 'C68 H40 Cl F40 N Sb4'
_chemical_formula_weight 2153.46
_space_group_crystal_system monoclinic
_space_group_IT_number 14
_space_group_name_Hall '-P 2ybc'
_space_group_name_H-M_alt 'P 1 21/c 1'
_atom_sites_solution_hydrogens geom
_atom_sites_solution_primary dual
_audit_creation_date 2023-02-01
_audit_creation_method
;
Olex2 1.5-alpha
(compiled 2023.01.27 svn.rdd5efbe3 for OlexSys, GUI svn.r6708)
;
_audit_update_record
;
2023-07-24 deposited with the CCDC.	2023-11-06 downloaded from the CCDC.
;
_cell_angle_alpha 90
_cell_angle_beta 102.695(2)
_cell_angle_gamma 90
_cell_formula_units_Z 4
_cell_length_a 15.7731(2)
_cell_length_b 21.2235(4)
_cell_length_c 22.9543(4)
_cell_measurement_reflns_used 42568
_cell_measurement_temperature 100.0(1)
_cell_measurement_theta_max 30.7900
_cell_measurement_theta_min 1.9720
_cell_volume 7496.3(2)
_computing_cell_refinement 'CrysAlisPro 1.171.41.119a (Rigaku OD, 2021)'
_computing_data_collection 'CrysAlisPro 1.171.41.119a (Rigaku OD, 2021)'
_computing_data_reduction 'CrysAlisPro 1.171.41.119a (Rigaku OD, 2021)'
_computing_molecular_graphics 'Olex2 1.5-alpha (Dolomanov et al., 2009)'
_computing_publication_material 'Olex2 1.5-alpha (Dolomanov et al., 2009)'
_computing_structure_refinement 'SHELXL 2018/3 (Sheldrick, 2015)'
_computing_structure_solution 'SHELXT 2018/2 (Sheldrick, 2018)'
_diffrn_ambient_environment N~2~
_diffrn_ambient_temperature 100.0(1)
_diffrn_detector 'CCD plate'
_diffrn_detector_area_resol_mean 16.1901
_diffrn_detector_type Eos
_diffrn_measured_fraction_theta_full 1.000
_diffrn_measured_fraction_theta_max 1.000
_diffrn_measurement_details
;
List of Runs (angles in degrees, time in seconds):

  # Type    Start    End  Width  t~exp~   \w     \q     \k     \f   Frames
#--------------------------------------------------------------------------
  1  \w    -42.00 -17.00   1.00  115.00    --  -18.43 -77.00  60.00   25
  2  \w     68.00  94.00   1.00  115.00    --   18.50 178.00   0.00   26
  3  \w    -33.00  88.00   1.00  115.00    --   18.50   0.00   0.00  121
  4  \w    -16.00  44.00   1.00  115.00    --   18.50 -38.00 120.00   60
  5  \w     21.00  68.00   1.00   75.00    --   26.04 -99.00 -60.00   47
  6  \w     -4.00  36.00   1.00   75.00    --   26.04  77.00 -30.00   40
  7  \w      5.00  95.00   1.00   75.00    --   26.04  57.00 150.00   90
  8  \w    -12.00  96.00   1.00   75.00    --   26.04  19.00   0.00  108
  9  \w    -43.00  43.00   1.00   75.00    --   26.04 -57.00   0.00   86
 10  \w     -3.00  42.00   1.00   75.00    --   26.04  77.00  30.00   45
 11  \w     -7.00  68.00   1.00   75.00    --   26.04 -99.00 120.00   75
 12  \w      5.00  92.00   1.00   75.00    --   26.04  57.00-120.00   87
 13  \w    -41.00  37.00   1.00   75.00    --   26.04 -57.00 -90.00   78
;
_diffrn_measurement_device 'four-circle diffractometer'
_diffrn_measurement_device_type 'SuperNova, Single source at offset/far, Eos'
_diffrn_measurement_method '\w scans'
_diffrn_orient_matrix_type 'CrysAlisPro convention (1999,Acta A55,543-557)'
_diffrn_orient_matrix_UB_11 0.0431901000
_diffrn_orient_matrix_UB_12 -0.0060788000
_diffrn_orient_matrix_UB_13 0.0157047000
_diffrn_orient_matrix_UB_21 -0.0151647000
_diffrn_orient_matrix_UB_22 -0.0248586000
_diffrn_orient_matrix_UB_23 0.0157116000
_diffrn_orient_matrix_UB_31 0.0053365000
_diffrn_orient_matrix_UB_32 -0.0215186000
_diffrn_orient_matrix_UB_33 -0.0225612000
_diffrn_radiation_monochromator mirror
_diffrn_radiation_probe x-ray
_diffrn_radiation_type 'Mo K\a'
_diffrn_radiation_wavelength 0.71073
_diffrn_reflns_av_R_equivalents 0.0472
_diffrn_reflns_av_unetI/netI 0.0236
_diffrn_reflns_Laue_measured_fraction_full 1.000
_diffrn_reflns_Laue_measured_fraction_max 1.000
_diffrn_reflns_limit_h_max 19
_diffrn_reflns_limit_h_min -19
_diffrn_reflns_limit_k_max 26
_diffrn_reflns_limit_k_min -26
_diffrn_reflns_limit_l_max 28
_diffrn_reflns_limit_l_min -28
_diffrn_reflns_number 117638
_diffrn_reflns_point_group_measured_fraction_full 1.000
_diffrn_reflns_point_group_measured_fraction_max 1.000
_diffrn_reflns_theta_full 25.242
_diffrn_reflns_theta_max 26.022
_diffrn_reflns_theta_min 1.635
_diffrn_source 'micro-focus sealed X-ray tube'
_diffrn_source_type 'SuperNova (Mo) X-ray Source'
_exptl_absorpt_coefficient_mu 1.603
_exptl_absorpt_correction_T_max 1.000
_exptl_absorpt_correction_T_min 0.585
_exptl_absorpt_correction_type gaussian
_exptl_absorpt_process_details
;
CrysAlisPro 1.171.41.119a (Rigaku Oxford Diffraction, 2021)
Numerical absorption correction based on gaussian integration over
a multifaceted crystal model
Empirical absorption correction using spherical harmonics,
implemented in SCALE3 ABSPACK scaling algorithm.
;
_exptl_crystal_colour 'clear colourless'
_exptl_crystal_colour_lustre clear
_exptl_crystal_colour_primary colourless
_exptl_crystal_density_diffrn 1.908
_exptl_crystal_description block
_exptl_crystal_F_000 4144
_exptl_crystal_size_max 0.38
_exptl_crystal_size_mid 0.16
_exptl_crystal_size_min 0.09
_refine_diff_density_max 5.439
_refine_diff_density_min -2.387
_refine_diff_density_rms 0.227
_refine_ls_extinction_method none
_refine_ls_goodness_of_fit_ref 1.058
_refine_ls_hydrogen_treatment constr
_refine_ls_matrix_type full
_refine_ls_number_parameters 1167
_refine_ls_number_reflns 14779
_refine_ls_number_restraints 704
_refine_ls_restrained_S_all 1.049
_refine_ls_R_factor_all 0.0988
_refine_ls_R_factor_gt 0.0885
_refine_ls_shift/su_max 0.001
_refine_ls_shift/su_mean 0.000
_refine_ls_structure_factor_coef Fsqd
_refine_ls_weighting_details 'w=1/[\s^2^(Fo^2^)+(0.1386P)^2^+83.9715P] where P=(Fo^2^+2Fc^2^)/3'
_refine_ls_weighting_scheme calc
_refine_ls_wR_factor_gt 0.2426
_refine_ls_wR_factor_ref 0.2530
_reflns_Friedel_coverage 0.000
_reflns_number_gt 12520
_reflns_number_total 14779
_reflns_threshold_expression 'I > 2\s(I)'
_cod_data_source_file d3sc04594c3.cif
_cod_data_source_block 2xTMACl
_cod_depositor_comments 'Adding full bibliography for 1570287--1570290.cif.'
_cod_database_code 1570288
_shelx_shelxl_version_number 2018/3
_chemical_oxdiff_formula C68H42ClF40NSb4
_shelx_space_group_comment
;
The symmetry employed for this shelxl refinement is uniquely defined
by the following loop, which should always be used as a source of
symmetry information in preference to the above space-group names.
They are only intended as comments.
;
_shelx_estimated_absorpt_t_max 0.869
_shelx_estimated_absorpt_t_min 0.581
_reflns_odcompleteness_completeness 99.97
_reflns_odcompleteness_iscentric 1
_reflns_odcompleteness_theta 25.97
_olex2_refinement_description
;
1. Fixed Uiso
 At 1.2 times of:
  All C(H) groups
 At 1.5 times of:
  All C(H,H,H) groups
2. Restrained distances
 Sb3-C45B \\sim Sb3-C45A
 with sigma of 0.02
 Sb4-C49B \\sim Sb4-C49A
 with sigma of 0.02
3. Uiso/Uaniso restraints and constraints
F36A \\sim F37A \\sim F38A \\sim F39A \\sim F40A \\sim C51A \\sim C52A: within
2A with sigma of 0.01 and sigma for terminal atoms of 0.02 within 2A
F31A \\sim F32A \\sim F33A \\sim F34A \\sim F35A \\sim C49A \\sim C50A: within
2A with sigma of 0.01 and sigma for terminal atoms of 0.02 within 2A
F26A \\sim F27A \\sim F28A \\sim F29A \\sim F30A \\sim C45A \\sim C46A: within
2A with sigma of 0.01 and sigma for terminal atoms of 0.02 within 2A
F21A \\sim F22A \\sim F23A \\sim F24A \\sim F25A \\sim C43A \\sim C44A: within
2A with sigma of 0.01 and sigma for terminal atoms of 0.02 within 2A
F21B \\sim F22B \\sim F23B \\sim F24B \\sim F25B \\sim C43B \\sim C44B: within
2A with sigma of 0.01 and sigma for terminal atoms of 0.02 within 2A
F26B \\sim F27B \\sim F28B \\sim F29B \\sim F30B \\sim C45B \\sim C46B: within
2A with sigma of 0.01 and sigma for terminal atoms of 0.02 within 2A
F36B \\sim F37B \\sim F38B \\sim F39B \\sim F40B \\sim C51B \\sim C52B: within
2A with sigma of 0.01 and sigma for terminal atoms of 0.02 within 2A
F31B \\sim F32B \\sim F33B \\sim F34B \\sim F35B \\sim C49B \\sim C50B: within
2A with sigma of 0.01 and sigma for terminal atoms of 0.02 within 2A
C50A \\sim F35B \\sim C50B \\sim C49A \\sim C49B: within 2A with sigma of 0.01
and sigma for terminal atoms of 0.02 within 2A
C51B \\sim C51A \\sim C52A \\sim C52B: within 2A with sigma of 0.01 and sigma
for terminal atoms of 0.02 within 2A
4. Rigid body (RIGU) restrains
 F36A, F37A, F38A, F39A, F40A, C51A, C52A
 with sigma for 1-2 distances of 0.01 and sigma for 1-3 distances of 0.01
 F26A, F27A, F28A, F29A, F30A, C45A, C46A
 with sigma for 1-2 distances of 0.01 and sigma for 1-3 distances of 0.01
 F31A, F32A, F33A, F34A, F35A, C49A, C50A
 with sigma for 1-2 distances of 0.01 and sigma for 1-3 distances of 0.01
 F21A, F22A, F23A, F24A, F25A, C43A, C44A
 with sigma for 1-2 distances of 0.01 and sigma for 1-3 distances of 0.01
 F21B, F22B, F23B, F24B, F25B, C43B, C44B
 with sigma for 1-2 distances of 0.01 and sigma for 1-3 distances of 0.01
 F26B, F27B, F28B, F29B, F30B, C45B, C46B
 with sigma for 1-2 distances of 0.01 and sigma for 1-3 distances of 0.01
 F36B, F37B, F38B, F39B, F40B, C51B, C52B
 with sigma for 1-2 distances of 0.01 and sigma for 1-3 distances of 0.01
 F31B, F32B, F33B, F34B, F35B, C49B, C50B
 with sigma for 1-2 distances of 0.01 and sigma for 1-3 distances of 0.01
5. Others
 Sof(C51B)=Sof(F36B)=Sof(F37B)=Sof(F38B)=Sof(F39B)=Sof(F40B)=Sof(C52B)=1-FVAR(1)
 Sof(C51A)=Sof(F36A)=Sof(F37A)=Sof(F38A)=Sof(F39A)=Sof(F40A)=Sof(C52A)=FVAR(1)
 Sof(C49B)=Sof(F31B)=Sof(F32B)=Sof(F33B)=Sof(F34B)=Sof(F35B)=Sof(C50B)=1-FVAR(2)
 Sof(C49A)=Sof(F31A)=Sof(F32A)=Sof(F33A)=Sof(F34A)=Sof(F35A)=Sof(C50A)=FVAR(2)
 Sof(C45B)=Sof(F26B)=Sof(F27B)=Sof(F28B)=Sof(F29B)=Sof(F30B)=Sof(C46B)=1-FVAR(3)
 Sof(C45A)=Sof(F26A)=Sof(F27A)=Sof(F28A)=Sof(F29A)=Sof(F30A)=Sof(C46A)=FVAR(3)
 Sof(C43B)=Sof(F21B)=Sof(F22B)=Sof(F23B)=Sof(F24B)=Sof(F25B)=Sof(C44B)=1-FVAR(4)
 Sof(C43A)=Sof(F21A)=Sof(F22A)=Sof(F23A)=Sof(F24A)=Sof(F25A)=Sof(C44A)=FVAR(4)
6.a Free rotating group:
 C43A(F21A,F22A,F23A,F24A,F25A,C44A), C45A(F26A,F27A,F28A,F29A,F30A,C46A),
 C49A(F31A,F32A,F33A,F34A,F35A,C50A), C51A(F36A,F37A,F38A,F39A,F40A,C52A),
 C43B(F21B,F22B,F23B,F24B,F25B,C44B), C45B(F26B,F27B,F28B,F29B,F30B,C46B),
 C49B(F31B,F32B,F33B,F34B,F35B,C50B), C51B(F36B,F37B,F38B,F39B,F40B,C52B)
6.b Ternary CH refined with riding coordinates:
 C3(H3), C10(H10), C29(H29), C36(H36)
6.c Aromatic/amide H refined with riding coordinates:
 C6(H6), C7(H7), C8(H8), C12(H12), C13(H13), C14(H14), C32(H32), C33(H33),
 C34(H34), C38(H38), C39(H39), C40(H40), C57(H57), C58(H58), C59(H59), C60(H60),
  C61(H61), C62(H62), C63(H63), C64(H64), C65(H65), C66(H66), C67(H67), C68(H68)
6.d Idealised Me refined as rotating group:
 C53(H53A,H53B,H53C), C54(H54A,H54B,H54C), C55(H55A,H55B,H55C), C56(H56A,H56B,
 H56C)
;
_olex2_submission_special_instructions 'No special instructions were received'
_oxdiff_exptl_absorpt_empirical_details
;
Empirical correction (ABSPACK) includes:
- Absorption correction using spherical harmonics
- Frame scaling
;
_oxdiff_exptl_absorpt_empirical_full_max 3.012
_oxdiff_exptl_absorpt_empirical_full_min 0.555

loop_
_space_group_symop_operation_xyz
'x, y, z'
'-x, y+1/2, -z+1/2'
'-x, -y, -z'
'x, -y-1/2, z-1/2'

loop_
_atom_site_label
_atom_site_type_symbol
_atom_site_fract_x
_atom_site_fract_y
_atom_site_fract_z
_atom_site_U_iso_or_equiv
_atom_site_adp_type
_atom_site_occupancy
_atom_site_site_symmetry_order
_atom_site_calc_flag
_atom_site_refinement_flags_posn
_atom_site_refinement_flags_adp
_atom_site_refinement_flags_occupancy
_atom_site_disorder_assembly
_atom_site_disorder_group
Sb1 Sb 0.18396(4) 0.41468(3) 0.79819(3) 0.03899(18) Uani 1 1 d . . . . .
Sb2 Sb 0.21713(4) 0.47272(3) 0.56424(3) 0.0455(2) Uani 1 1 d . . . . .
Sb3 Sb 0.13803(4) 0.58490(3) 0.86396(3) 0.04092(19) Uani 1 1 d D . . . .
Sb4 Sb 0.14963(4) 0.66960(3) 0.70384(3) 0.0504(2) Uani 1 1 d D . . . .
F1 F 0.1130(4) 0.2793(3) 0.8075(3) 0.0642(17) Uani 1 1 d . . . . .
F2 F 0.2591(4) 0.2792(3) 0.8230(4) 0.070(2) Uani 1 1 d . . . . .
F3 F 0.1245(6) 0.3334(4) 0.9111(4) 0.086(2) Uani 1 1 d . . . . .
F4 F 0.2691(5) 0.3375(4) 0.9256(3) 0.078(2) Uani 1 1 d . . . . .
F5 F 0.1968(6) 0.2463(4) 0.9158(4) 0.090(3) Uani 1 1 d . . . . .
F6 F 0.1759(5) 0.3081(3) 0.7085(4) 0.0695(19) Uani 1 1 d . . . . .
F7 F 0.2142(4) 0.3958(3) 0.6758(3) 0.0549(15) Uani 1 1 d . . . . .
F8 F 0.0126(4) 0.3571(4) 0.7038(4) 0.0726(19) Uani 1 1 d . . . . .
F9 F 0.0532(5) 0.3500(4) 0.6188(4) 0.083(2) Uani 1 1 d . . . . .
F10 F 0.0481(4) 0.4392(3) 0.6610(3) 0.0651(17) Uani 1 1 d . . . . .
F11 F 0.2266(5) 0.3808(4) 0.4674(3) 0.0698(19) Uani 1 1 d . . . . .
F12 F 0.3575(4) 0.4027(3) 0.5174(3) 0.0617(16) Uani 1 1 d . . . . .
F13 F 0.3289(5) 0.3395(3) 0.6147(3) 0.073(2) Uani 1 1 d . . . . .
F14 F 0.1982(7) 0.3135(4) 0.5625(5) 0.095(3) Uani 1 1 d . . . . .
F15 F 0.3128(6) 0.2824(4) 0.5337(4) 0.087(2) Uani 1 1 d . . . . .
F16 F 0.2482(5) 0.5950(3) 0.5074(3) 0.0699(19) Uani 1 1 d . . . . .
F17 F 0.2962(5) 0.5166(4) 0.4615(3) 0.0724(19) Uani 1 1 d . . . . .
F18 F 0.0828(6) 0.5590(6) 0.4614(4) 0.111(3) Uani 1 1 d . . . . .
F19 F 0.1299(9) 0.4824(5) 0.4154(4) 0.132(5) Uani 1 1 d . . . . .
F20 F 0.1543(7) 0.5772(5) 0.3955(4) 0.097(3) Uani 1 1 d . . . . .
C1 C 0.4867(5) 0.4274(3) 0.8362(3) 0.0260(15) Uani 1 1 d . . . . .
C2 C 0.5284(5) 0.4781(3) 0.8143(3) 0.0252(14) Uani 1 1 d . . . . .
C3 C 0.4783(5) 0.5255(3) 0.7697(3) 0.0221(14) Uani 1 1 d . . . . .
H3 H 0.421546 0.506289 0.749529 0.027 Uiso 1 1 calc R U . . .
C4 C 0.5328(5) 0.5364(4) 0.7231(3) 0.0278(15) Uani 1 1 d . . . . .
C5 C 0.4982(5) 0.5341(4) 0.6613(4) 0.0327(17) Uani 1 1 d . . . . .
C6 C 0.5544(7) 0.5445(5) 0.6219(4) 0.044(2) Uani 1 1 d . . . . .
H6 H 0.531704 0.543107 0.579989 0.053 Uiso 1 1 calc R U . . .
C7 C 0.6398(6) 0.5565(5) 0.6430(4) 0.047(2) Uani 1 1 d . . . . .
H7 H 0.676140 0.564459 0.615835 0.057 Uiso 1 1 calc R U . . .
C8 C 0.6754(6) 0.5572(5) 0.7049(4) 0.042(2) Uani 1 1 d . . . . .
H8 H 0.735694 0.564674 0.719718 0.050 Uiso 1 1 calc R U . . .
C9 C 0.6209(5) 0.5467(4) 0.7436(4) 0.0304(16) Uani 1 1 d . . . . .
C10 C 0.6561(5) 0.5438(4) 0.8103(4) 0.0307(16) Uani 1 1 d . . . . .
H10 H 0.720427 0.537807 0.817897 0.037 Uiso 1 1 calc R U . . .
C11 C 0.6167(5) 0.4867(4) 0.8337(3) 0.0273(15) Uani 1 1 d . . . . .
C12 C 0.6663(5) 0.4442(4) 0.8736(3) 0.0322(17) Uani 1 1 d . . . . .
H12 H 0.727318 0.450076 0.886349 0.039 Uiso 1 1 calc R U . . .
C13 C 0.6262(6) 0.3934(4) 0.8948(4) 0.0330(17) Uani 1 1 d . . . . .
H13 H 0.659974 0.364265 0.921674 0.040 Uiso 1 1 calc R U . . .
C14 C 0.5372(5) 0.3851(4) 0.8768(3) 0.0298(16) Uani 1 1 d . . . . .
H14 H 0.510106 0.350615 0.891873 0.036 Uiso 1 1 calc R U . . .
C15 C 0.3945(5) 0.4201(4) 0.8196(4) 0.0306(16) Uani 1 1 d . . . . .
C16 C 0.3162(6) 0.4147(4) 0.8080(4) 0.0375(19) Uani 1 1 d . . . . .
C17 C 0.1913(8) 0.3127(6) 0.8330(6) 0.066(3) Uani 1 1 d . . . . .
C18 C 0.1955(10) 0.3048(7) 0.8974(7) 0.077(4) Uani 1 1 d . . . . .
C19 C 0.1597(6) 0.3718(5) 0.7072(5) 0.045(2) Uani 1 1 d . . . . .
C20 C 0.0672(7) 0.3798(6) 0.6719(5) 0.057(3) Uani 1 1 d . . . . .
C21 C 0.4087(6) 0.5172(4) 0.6364(3) 0.0353(18) Uani 1 1 d . . . . .
C22 C 0.3375(6) 0.5020(5) 0.6112(4) 0.042(2) Uani 1 1 d . . . . .
C23 C 0.2757(7) 0.3915(5) 0.5237(5) 0.049(2) Uani 1 1 d . . . . .
C24 C 0.2782(8) 0.3320(6) 0.5592(5) 0.058(3) Uani 1 1 d . . . . .
C25 C 0.2308(8) 0.5351(6) 0.4877(5) 0.054(3) Uani 1 1 d . . . . .
C26 C 0.1445(11) 0.5389(7) 0.4394(6) 0.075(4) Uani 1 1 d . . . . .
C27 C 0.4425(5) 0.5776(4) 0.9104(3) 0.0274(15) Uani 1 1 d . . . . .
C28 C 0.4948(5) 0.5867(3) 0.8690(3) 0.0232(14) Uani 1 1 d . . . . .
C29 C 0.4594(5) 0.5899(3) 0.8026(3) 0.0232(14) Uani 1 1 d . . . . .
H29 H 0.395139 0.596506 0.794913 0.028 Uiso 1 1 calc R U . . .
C30 C 0.5004(5) 0.6464(3) 0.7787(3) 0.0258(15) Uani 1 1 d . . . . .
C31 C 0.4510(5) 0.6895(4) 0.7380(4) 0.0295(16) Uani 1 1 d . . . . .
C32 C 0.4923(6) 0.7409(4) 0.7192(4) 0.0402(19) Uani 1 1 d . . . . .
H32 H 0.459623 0.770152 0.691882 0.048 Uiso 1 1 calc R U . . .
C33 C 0.5815(6) 0.7503(4) 0.7401(5) 0.044(2) Uani 1 1 d . . . . .
H33 H 0.609109 0.785439 0.726627 0.053 Uiso 1 1 calc R U . . .
C34 C 0.6298(5) 0.7082(4) 0.7806(4) 0.0375(18) Uani 1 1 d . . . . .
H34 H 0.690340 0.714670 0.795049 0.045 Uiso 1 1 calc R U . . .
C35 C 0.5889(5) 0.6563(4) 0.7999(4) 0.0287(15) Uani 1 1 d . . . . .
C36 C 0.6368(5) 0.6076(4) 0.8434(3) 0.0276(15) Uani 1 1 d . . . . .
H36 H 0.693765 0.626066 0.864052 0.033 Uiso 1 1 calc R U . . .
C37 C 0.5845(5) 0.5950(4) 0.8899(3) 0.0267(15) Uani 1 1 d . . . . .
C38 C 0.6220(5) 0.5901(4) 0.9499(4) 0.0310(16) Uani 1 1 d . . . . .
H38 H 0.682955 0.595302 0.963408 0.037 Uiso 1 1 calc R U . . .
C39 C 0.5701(6) 0.5775(4) 0.9910(4) 0.0331(17) Uani 1 1 d . . . . .
H39 H 0.596214 0.572997 1.032168 0.040 Uiso 1 1 calc R U . . .
C40 C 0.4814(5) 0.5715(4) 0.9718(4) 0.0310(16) Uani 1 1 d . . . . .
H40 H 0.446435 0.563427 0.999744 0.037 Uiso 1 1 calc R U . . .
C41 C 0.3497(5) 0.5755(4) 0.8928(3) 0.0294(16) Uani 1 1 d . . . . .
C42 C 0.2718(6) 0.5766(5) 0.8814(4) 0.040(2) Uani 1 1 d . . . . .
C47 C 0.3592(6) 0.6813(4) 0.7184(4) 0.0342(18) Uani 1 1 d . . . . .
C48 C 0.2810(6) 0.6752(4) 0.7054(4) 0.040(2) Uani 1 1 d . . . . .
C43A C 0.1661(4) 0.6878(3) 0.8933(4) 0.079(4) Uani 0.696(14) 1 d G U P A 1
F21A F 0.2109(5) 0.6924(4) 0.9503(4) 0.110(6) Uani 0.696(14) 1 d G U P A 1
F22A F 0.2166(5) 0.7107(4) 0.8577(5) 0.093(5) Uani 0.696(14) 1 d G U P A 1
F23A F 0.0298(5) 0.7117(4) 0.9156(5) 0.091(4) Uani 0.696(14) 1 d G U P A 1
F24A F 0.0470(5) 0.7333(4) 0.8273(4) 0.089(4) Uani 0.696(14) 1 d G U P A 1
F25A F 0.1106(5) 0.7898(3) 0.9024(6) 0.120(6) Uani 0.696(14) 1 d G U P A 1
C44A C 0.0865(4) 0.7319(3) 0.8848(4) 0.089(4) Uani 0.696(14) 1 d G U P A 1
C45A C 0.1344(3) 0.5599(3) 0.9583(2) 0.062(3) Uani 0.762(13) 1 d DG U P A 1
F26A F 0.0597(4) 0.5824(3) 0.9700(3) 0.073(3) Uani 0.762(13) 1 d G U P A 1
F27A F 0.2011(4) 0.5833(3) 0.9997(4) 0.086(4) Uani 0.762(13) 1 d G U P A 1
F28A F 0.2002(4) 0.4603(3) 0.9531(4) 0.067(3) Uani 0.762(13) 1 d G U P A 1
F29A F 0.1297(5) 0.4736(4) 1.0224(3) 0.097(4) Uani 0.762(13) 1 d G U P A 1
F30A F 0.0605(4) 0.4648(3) 0.9307(4) 0.074(3) Uani 0.762(13) 1 d G U P A 1
C46A C 0.1315(3) 0.4878(3) 0.9667(2) 0.069(3) Uani 0.762(13) 1 d G U P A 1
C49A C 0.1372(8) 0.7802(5) 0.6937(5) 0.087(3) Uani 0.564(16) 1 d DG U P B 1
F31A F 0.0642(9) 0.8022(8) 0.7079(7) 0.112(7) Uani 0.564(16) 1 d G U P B 1
F32A F 0.2052(10) 0.7960(8) 0.7382(6) 0.123(7) Uani 0.564(16) 1 d G U P B 1
F33A F 0.0897(10) 0.8006(8) 0.5901(5) 0.120(6) Uani 0.564(16) 1 d G U P B 1
F34A F 0.1495(10) 0.8771(4) 0.6458(8) 0.126(7) Uani 0.564(16) 1 d G U P B 1
F35A F 0.2275(9) 0.7994(6) 0.6269(8) 0.086(5) Uani 0.564(16) 1 d G U P B 1
C50A C 0.1510(7) 0.8155(4) 0.6377(5) 0.092(3) Uani 0.564(16) 1 d G U P B 1
C51A C 0.1119(4) 0.6508(3) 0.6063(4) 0.061(3) Uani 0.620(14) 1 d G U P B 1
F36A F 0.1273(6) 0.5892(3) 0.5974(5) 0.062(3) Uani 0.620(14) 1 d G U P B 1
F37A F 0.1565(5) 0.6852(4) 0.5738(6) 0.067(4) Uani 0.620(14) 1 d G U P B 1
F38A F -0.0312(5) 0.6219(6) 0.6079(5) 0.098(5) Uani 0.620(14) 1 d G U P B 1
F39A F -0.0062(6) 0.6494(5) 0.5227(3) 0.082(4) Uani 0.620(14) 1 d G U P B 1
F40A F -0.0095(6) 0.7194(5) 0.5900(5) 0.095(5) Uani 0.620(14) 1 d G U P B 1
C52A C 0.0139(4) 0.6608(4) 0.5808(3) 0.067(3) Uani 0.620(14) 1 d G U P B 1
C43B C 0.1308(11) 0.6589(8) 0.9262(9) 0.093(8) Uani 0.304(14) 1 d G U P A 2
F21B F 0.1975(13) 0.6610(10) 0.9745(10) 0.092(9) Uani 0.304(14) 1 d G U P A 2
F22B F 0.0562(12) 0.6563(12) 0.9457(11) 0.102(9) Uani 0.304(14) 1 d G U P A 2
F23B F 0.1206(16) 0.7698(8) 0.9270(12) 0.108(10) Uani 0.304(14) 1 d G U P A 2
F24B F 0.2104(15) 0.7284(11) 0.8794(12) 0.092(9) Uani 0.304(14) 1 d G U P A 2
F25B F 0.0727(17) 0.7235(13) 0.8428(9) 0.111(10) Uani 0.304(14) 1 d G U P A 2
C44B C 0.1333(12) 0.7219(8) 0.8931(9) 0.098(7) Uani 0.304(14) 1 d G U P A 2
C45B C 0.1696(12) 0.5130(8) 0.9464(7) 0.069(7) Uani 0.238(13) 1 d DG U P A 2
F26B F 0.2142(14) 0.5441(10) 0.9949(10) 0.066(8) Uani 0.238(13) 1 d G U P A 2
F27B F 0.2207(14) 0.4664(11) 0.9337(10) 0.060(8) Uani 0.238(13) 1 d G U P A 2
F28B F 0.0393(14) 0.4538(14) 0.9198(12) 0.078(9) Uani 0.238(13) 1 d G U P A 2
F29B F 0.1163(16) 0.4418(11) 1.0089(11) 0.087(10) Uani 0.238(13) 1 d G U P A 2
F30B F 0.0446(14) 0.5280(12) 0.9844(13) 0.092(9) Uani 0.238(13) 1 d G U P A 2
C46B C 0.0907(11) 0.4831(9) 0.9654(9) 0.076(7) Uani 0.238(13) 1 d G U P A 2
C49B C 0.1387(7) 0.7771(4) 0.7016(6) 0.080(4) Uani 0.436(16) 1 d DG U P B 2
F31B F 0.1732(11) 0.7947(7) 0.7584(6) 0.081(5) Uani 0.436(16) 1 d G U P B 2
F32B F 0.0530(7) 0.7900(7) 0.6899(8) 0.058(4) Uani 0.436(16) 1 d G U P B 2
F33B F 0.1626(9) 0.8793(4) 0.6680(8) 0.077(5) Uani 0.436(16) 1 d G U P B 2
F34B F 0.2676(8) 0.8124(7) 0.6773(10) 0.102(6) Uani 0.436(16) 1 d G U P B 2
F35B F 0.1559(14) 0.8038(8) 0.6046(6) 0.117(6) Uani 0.436(16) 1 d G U P B 2
C50B C 0.1819(8) 0.8194(4) 0.6617(6) 0.084(4) Uani 0.436(16) 1 d G U P B 2
C51B C 0.1184(8) 0.6473(7) 0.6047(8) 0.071(3) Uani 0.380(14) 1 d G U P B 2
F36B F 0.1287(13) 0.6979(8) 0.5715(12) 0.095(7) Uani 0.380(14) 1 d G U P B 2
F37B F 0.1691(9) 0.6004(9) 0.5916(10) 0.078(6) Uani 0.380(14) 1 d G U P B 2
F38B F 0.0038(12) 0.6142(11) 0.5262(6) 0.106(7) Uani 0.380(14) 1 d G U P B 2
F39B F 0.0151(12) 0.5699(9) 0.6121(8) 0.105(7) Uani 0.380(14) 1 d G U P B 2
F40B F -0.0318(9) 0.6651(11) 0.5983(9) 0.099(7) Uani 0.380(14) 1 d G U P B 2
C52B C 0.0239(8) 0.6238(8) 0.5846(6) 0.078(4) Uani 0.380(14) 1 d G U P B 2
Cl1 Cl 0.19447(17) 0.53577(12) 0.72814(12) 0.0499(6) Uani 1 1 d . . . . .
N1 N 0.3968(6) 0.8470(4) 0.8521(4) 0.056(2) Uani 1 1 d . . . . .
C53 C 0.3958(10) 0.7782(6) 0.8451(6) 0.070(3) Uani 1 1 d . . . . .
H53A H 0.451646 0.764132 0.837629 0.104 Uiso 1 1 calc R U . . .
H53B H 0.348909 0.766131 0.811430 0.104 Uiso 1 1 calc R U . . .
H53C H 0.386300 0.758388 0.881738 0.104 Uiso 1 1 calc R U . . .
C54 C 0.3071(13) 0.8610(9) 0.8643(11) 0.120(7) Uani 1 1 d . . . . .
H54A H 0.263170 0.835586 0.837626 0.179 Uiso 1 1 calc R U . . .
H54B H 0.293647 0.905815 0.857292 0.179 Uiso 1 1 calc R U . . .
H54C H 0.307077 0.850579 0.905918 0.179 Uiso 1 1 calc R U . . .
C55 C 0.4086(17) 0.8761(8) 0.7990(7) 0.118(8) Uani 1 1 d . . . . .
H55A H 0.469176 0.871153 0.795788 0.177 Uiso 1 1 calc R U . . .
H55B H 0.394593 0.921004 0.799902 0.177 Uiso 1 1 calc R U . . .
H55C H 0.370184 0.856217 0.764521 0.177 Uiso 1 1 calc R U . . .
C56 C 0.4565(11) 0.8692(6) 0.9060(6) 0.080(4) Uani 1 1 d . . . . .
H56A H 0.448277 0.844276 0.940274 0.121 Uiso 1 1 calc R U . . .
H56B H 0.444804 0.913659 0.912550 0.121 Uiso 1 1 calc R U . . .
H56C H 0.516444 0.864465 0.901333 0.121 Uiso 1 1 calc R U . . .
C57 C -0.0953(6) 0.5315(6) 0.8328(5) 0.056(3) Uani 1 1 d . . . . .
H57 H -0.098556 0.502182 0.863422 0.067 Uiso 1 1 calc R U . . .
C58 C -0.0768(6) 0.5111(5) 0.7808(6) 0.055(3) Uani 1 1 d . . . . .
H58 H -0.068142 0.467323 0.775514 0.066 Uiso 1 1 calc R U . . .
C59 C -0.0705(7) 0.5521(7) 0.7362(6) 0.065(3) Uani 1 1 d . . . . .
H59 H -0.056384 0.537637 0.700273 0.078 Uiso 1 1 calc R U . . .
C60 C -0.0855(7) 0.6170(7) 0.7450(6) 0.067(3) Uani 1 1 d . . . . .
H60 H -0.081629 0.646747 0.714698 0.081 Uiso 1 1 calc R U . . .
C61 C -0.1053(7) 0.6364(6) 0.7960(6) 0.061(3) Uani 1 1 d . . . . .
H61 H -0.116745 0.679712 0.801149 0.074 Uiso 1 1 calc R U . . .
C62 C -0.1091(7) 0.5941(6) 0.8411(6) 0.061(3) Uani 1 1 d . . . . .
H62 H -0.121257 0.608439 0.877606 0.073 Uiso 1 1 calc R U . . .
C63 C 0.4979(11) 0.6932(6) 0.5812(6) 0.076(4) Uani 1 1 d . . . . .
H63 H 0.529828 0.666615 0.611519 0.091 Uiso 1 1 calc R U . . .
C64 C 0.4094(10) 0.6943(6) 0.5707(5) 0.067(3) Uani 1 1 d . . . . .
H64 H 0.380011 0.667297 0.592757 0.081 Uiso 1 1 calc R U . . .
C65 C 0.3634(8) 0.7334(5) 0.5293(4) 0.048(2) Uani 1 1 d . . . . .
H65 H 0.301819 0.734425 0.522788 0.058 Uiso 1 1 calc R U . . .
C66 C 0.4060(8) 0.7727(4) 0.4958(5) 0.051(2) Uani 1 1 d . . . . .
H66 H 0.373659 0.800950 0.467215 0.061 Uiso 1 1 calc R U . . .
C67 C 0.4944(8) 0.7700(5) 0.5046(6) 0.059(3) Uani 1 1 d . . . . .
H67 H 0.523635 0.795315 0.481008 0.070 Uiso 1 1 calc R U . . .
C68 C 0.5415(8) 0.7304(6) 0.5478(6) 0.068(4) Uani 1 1 d . . . . .
H68 H 0.603071 0.728888 0.554512 0.082 Uiso 1 1 calc R U . . .

loop_
_atom_site_aniso_label
_atom_site_aniso_U_11
_atom_site_aniso_U_22
_atom_site_aniso_U_33
_atom_site_aniso_U_23
_atom_site_aniso_U_13
_atom_site_aniso_U_12
Sb1 0.0316(3) 0.0446(4) 0.0429(3) 0.0061(2) 0.0128(2) 0.0040(2)
Sb2 0.0369(3) 0.0525(4) 0.0455(4) -0.0073(3) 0.0055(3) -0.0010(3)
Sb3 0.0231(3) 0.0544(4) 0.0444(4) -0.0102(3) 0.0058(2) -0.0017(2)
Sb4 0.0299(3) 0.0504(4) 0.0676(5) -0.0140(3) 0.0033(3) 0.0009(3)
F1 0.052(4) 0.055(4) 0.079(4) -0.009(3) 0.000(3) -0.015(3)
F2 0.056(4) 0.049(4) 0.116(6) 0.025(4) 0.041(4) 0.012(3)
F3 0.105(6) 0.078(5) 0.091(6) -0.002(4) 0.060(5) -0.014(4)
F4 0.054(4) 0.100(6) 0.069(4) -0.003(4) -0.008(3) -0.026(4)
F5 0.110(7) 0.067(5) 0.086(5) 0.035(4) 0.005(5) -0.029(4)
F6 0.070(4) 0.044(3) 0.096(5) -0.020(3) 0.022(4) -0.006(3)
F7 0.040(3) 0.072(4) 0.054(3) -0.015(3) 0.014(3) -0.019(3)
F8 0.042(3) 0.085(5) 0.092(5) 0.002(4) 0.019(3) -0.018(3)
F9 0.057(4) 0.110(6) 0.077(5) -0.038(5) 0.002(4) -0.017(4)
F10 0.047(3) 0.068(4) 0.069(4) -0.005(3) -0.011(3) -0.003(3)
F11 0.078(5) 0.071(4) 0.056(4) -0.021(3) 0.004(3) -0.006(4)
F12 0.052(4) 0.076(4) 0.060(4) -0.012(3) 0.020(3) 0.005(3)
F13 0.095(6) 0.065(4) 0.063(4) 0.007(3) 0.028(4) 0.024(4)
F14 0.110(7) 0.067(5) 0.121(7) -0.018(5) 0.057(6) -0.025(5)
F15 0.119(7) 0.059(4) 0.093(6) -0.005(4) 0.041(5) 0.026(4)
F16 0.094(5) 0.044(3) 0.066(4) 0.004(3) 0.005(4) -0.009(3)
F17 0.088(5) 0.077(5) 0.057(4) 0.004(3) 0.027(4) 0.000(4)
F18 0.065(5) 0.180(11) 0.074(6) 0.011(6) -0.014(4) 0.015(6)
F19 0.177(11) 0.084(6) 0.088(6) -0.002(5) -0.074(7) -0.017(6)
F20 0.117(7) 0.101(7) 0.062(5) 0.026(4) -0.003(5) 0.008(5)
C1 0.030(4) 0.024(3) 0.024(3) -0.006(3) 0.005(3) 0.004(3)
C2 0.029(4) 0.025(3) 0.022(3) -0.003(3) 0.005(3) 0.003(3)
C3 0.022(3) 0.022(3) 0.021(3) -0.001(3) 0.000(3) 0.003(3)
C4 0.033(4) 0.025(4) 0.024(4) -0.004(3) 0.006(3) 0.003(3)
C5 0.029(4) 0.041(4) 0.027(4) 0.000(3) 0.005(3) 0.007(3)
C6 0.052(6) 0.056(6) 0.025(4) 0.000(4) 0.011(4) 0.008(4)
C7 0.043(5) 0.062(6) 0.043(5) 0.002(4) 0.021(4) 0.005(4)
C8 0.031(4) 0.054(6) 0.043(5) -0.001(4) 0.017(4) 0.004(4)
C9 0.029(4) 0.033(4) 0.032(4) 0.001(3) 0.012(3) 0.004(3)
C10 0.023(4) 0.032(4) 0.038(4) 0.000(3) 0.008(3) 0.002(3)
C11 0.025(4) 0.032(4) 0.025(3) -0.002(3) 0.006(3) 0.005(3)
C12 0.030(4) 0.036(4) 0.029(4) -0.002(3) 0.003(3) 0.006(3)
C13 0.038(4) 0.032(4) 0.027(4) -0.002(3) 0.003(3) 0.007(3)
C14 0.042(4) 0.023(4) 0.025(4) -0.005(3) 0.007(3) 0.001(3)
C15 0.035(4) 0.024(4) 0.034(4) 0.001(3) 0.007(3) -0.003(3)
C16 0.038(5) 0.031(4) 0.042(5) -0.003(3) 0.007(4) -0.001(3)
C17 0.052(7) 0.070(8) 0.081(8) 0.024(6) 0.027(6) 0.002(6)
C18 0.082(10) 0.069(8) 0.082(9) 0.019(7) 0.025(8) 0.002(7)
C19 0.038(5) 0.047(5) 0.054(6) -0.010(4) 0.016(4) -0.008(4)
C20 0.040(5) 0.068(7) 0.058(6) -0.017(5) 0.004(5) -0.019(5)
C21 0.045(5) 0.042(5) 0.018(3) -0.002(3) 0.005(3) 0.006(4)
C22 0.041(5) 0.052(5) 0.028(4) -0.001(4) 0.001(4) 0.002(4)
C23 0.051(6) 0.052(6) 0.045(5) -0.011(4) 0.010(4) -0.006(5)
C24 0.065(7) 0.060(7) 0.054(6) 0.001(5) 0.021(5) 0.015(5)
C25 0.060(7) 0.062(7) 0.038(5) -0.001(5) 0.005(5) 0.000(5)
C26 0.097(11) 0.072(9) 0.046(6) 0.003(6) -0.005(7) -0.002(8)
C27 0.026(4) 0.027(4) 0.029(4) -0.007(3) 0.005(3) -0.001(3)
C28 0.023(3) 0.019(3) 0.027(4) -0.005(3) 0.006(3) -0.003(3)
C29 0.023(3) 0.020(3) 0.027(4) -0.001(3) 0.008(3) -0.002(3)
C30 0.025(4) 0.024(4) 0.029(4) -0.001(3) 0.007(3) -0.003(3)
C31 0.031(4) 0.023(4) 0.034(4) -0.003(3) 0.008(3) 0.000(3)
C32 0.045(5) 0.033(4) 0.044(5) 0.009(4) 0.014(4) -0.001(4)
C33 0.044(5) 0.036(5) 0.058(6) 0.005(4) 0.021(4) -0.007(4)
C34 0.026(4) 0.039(5) 0.049(5) -0.002(4) 0.010(4) -0.006(3)
C35 0.027(4) 0.026(4) 0.035(4) 0.000(3) 0.012(3) -0.002(3)
C36 0.016(3) 0.036(4) 0.030(4) -0.004(3) 0.003(3) -0.004(3)
C37 0.025(4) 0.027(4) 0.028(4) -0.003(3) 0.005(3) -0.003(3)
C38 0.025(4) 0.033(4) 0.033(4) -0.006(3) 0.002(3) -0.002(3)
C39 0.035(4) 0.037(4) 0.025(4) -0.004(3) 0.001(3) -0.002(3)
C40 0.033(4) 0.031(4) 0.031(4) -0.004(3) 0.010(3) 0.002(3)
C41 0.026(4) 0.036(4) 0.028(4) -0.010(3) 0.010(3) -0.001(3)
C42 0.031(5) 0.056(6) 0.034(4) -0.010(4) 0.009(3) -0.006(4)
C47 0.044(5) 0.022(4) 0.035(4) 0.004(3) 0.004(4) 0.006(3)
C48 0.029(4) 0.034(4) 0.052(5) 0.006(4) 0.001(4) 0.003(3)
C43A 0.044(7) 0.040(7) 0.145(10) -0.028(7) 0.002(7) 0.000(6)
F21A 0.070(8) 0.081(8) 0.151(11) -0.071(8) -0.038(8) 0.017(6)
F22A 0.052(6) 0.039(6) 0.181(13) 0.002(7) 0.015(7) -0.016(5)
F23A 0.060(6) 0.071(7) 0.143(10) -0.026(7) 0.026(6) 0.008(5)
F24A 0.045(6) 0.044(6) 0.159(10) 0.005(6) -0.015(6) 0.002(5)
F25A 0.083(8) 0.034(5) 0.213(15) -0.032(7) -0.030(9) 0.009(5)
C44A 0.054(7) 0.045(6) 0.156(10) -0.022(7) -0.004(7) -0.001(6)
C45A 0.035(5) 0.105(8) 0.048(6) -0.001(6) 0.015(5) 0.003(6)
F26A 0.049(5) 0.108(8) 0.069(6) -0.008(5) 0.030(4) 0.010(5)
F27A 0.065(6) 0.145(11) 0.043(5) -0.022(6) 0.001(4) -0.013(6)
F28A 0.043(5) 0.081(6) 0.072(7) 0.038(5) 0.004(4) 0.011(4)
F29A 0.097(8) 0.145(11) 0.046(5) 0.030(6) 0.010(5) 0.003(8)
F30A 0.040(5) 0.096(8) 0.080(7) 0.022(6) -0.004(5) 0.003(5)
C46A 0.048(6) 0.105(8) 0.054(6) 0.018(6) 0.011(5) 0.008(6)
C49A 0.075(6) 0.071(6) 0.119(8) -0.010(6) 0.030(6) 0.001(6)
F31A 0.109(12) 0.114(14) 0.127(13) -0.043(11) 0.053(10) 0.012(10)
F32A 0.086(11) 0.104(12) 0.155(14) -0.063(11) -0.026(11) 0.022(10)
F33A 0.126(13) 0.119(12) 0.111(11) 0.024(10) 0.014(10) 0.033(11)
F34A 0.132(14) 0.078(10) 0.187(16) -0.004(11) 0.075(12) -0.006(10)
F35A 0.063(8) 0.065(8) 0.149(13) 0.051(8) 0.062(8) 0.026(6)
C50A 0.086(6) 0.071(6) 0.128(8) -0.004(6) 0.042(6) -0.002(6)
C51A 0.057(6) 0.068(6) 0.057(5) 0.007(5) 0.012(5) 0.013(5)
F36A 0.083(9) 0.050(6) 0.046(6) -0.009(4) 0.003(6) 0.013(6)
F37A 0.059(7) 0.071(7) 0.083(8) 0.007(6) 0.043(6) 0.018(6)
F38A 0.059(8) 0.144(13) 0.082(8) 0.017(9) -0.001(6) -0.040(9)
F39A 0.080(8) 0.102(10) 0.049(6) -0.009(6) -0.020(5) 0.033(7)
F40A 0.072(8) 0.102(10) 0.094(9) -0.016(7) -0.016(7) 0.046(7)
C52A 0.060(6) 0.081(6) 0.057(5) 0.004(6) 0.007(5) 0.011(6)
C43B 0.059(11) 0.095(14) 0.120(15) -0.040(12) 0.008(10) -0.008(11)
F21B 0.064(13) 0.106(18) 0.101(17) -0.054(14) 0.008(11) -0.014(13)
F22B 0.063(12) 0.129(19) 0.120(18) -0.065(15) 0.031(12) -0.010(13)
F23B 0.073(15) 0.103(17) 0.128(19) -0.029(15) -0.021(14) 0.028(14)
F24B 0.076(14) 0.053(15) 0.14(2) -0.011(14) 0.017(13) -0.016(12)
F25B 0.087(16) 0.079(17) 0.15(2) -0.026(15) -0.016(15) 0.030(15)
C44B 0.065(11) 0.090(13) 0.129(16) -0.031(11) 0.001(10) 0.001(11)
C45B 0.065(13) 0.084(15) 0.060(12) 0.009(11) 0.017(10) 0.003(11)
F26B 0.072(15) 0.089(18) 0.036(12) 0.006(12) 0.008(11) -0.004(13)
F27B 0.060(15) 0.077(16) 0.044(14) 0.018(11) 0.014(11) 0.010(12)
F28B 0.059(16) 0.095(19) 0.080(16) 0.023(14) 0.018(13) -0.004(14)
F29B 0.077(17) 0.10(2) 0.076(17) 0.027(15) 0.011(14) 0.000(15)
F30B 0.082(17) 0.101(19) 0.104(18) 0.021(15) 0.042(14) 0.010(14)
C46B 0.068(13) 0.090(15) 0.072(13) 0.018(11) 0.016(11) 0.005(11)
C49B 0.070(6) 0.061(6) 0.116(8) -0.003(6) 0.034(6) 0.000(6)
F31B 0.100(13) 0.036(8) 0.108(11) -0.021(8) 0.024(10) 0.007(8)
F32B 0.041(7) 0.039(7) 0.102(11) -0.015(8) 0.034(7) 0.008(6)
F33B 0.085(11) 0.038(8) 0.121(13) 0.006(8) 0.052(10) 0.006(8)
F34B 0.077(10) 0.055(9) 0.167(16) 0.054(11) 0.011(11) 0.006(8)
F35B 0.139(13) 0.099(11) 0.113(11) -0.006(10) 0.027(11) -0.054(11)
C50B 0.077(7) 0.061(6) 0.119(8) 0.001(6) 0.034(6) -0.002(6)
C51B 0.066(7) 0.080(7) 0.063(6) 0.008(6) 0.007(6) 0.009(6)
F36B 0.089(14) 0.096(13) 0.101(14) 0.014(12) 0.021(13) 0.015(12)
F37B 0.083(13) 0.091(12) 0.061(11) 0.001(9) 0.022(10) 0.000(10)
F38B 0.098(14) 0.135(17) 0.068(10) -0.002(12) -0.017(10) -0.006(14)
F39B 0.101(14) 0.108(13) 0.091(13) 0.005(11) -0.010(12) -0.015(12)
F40B 0.069(12) 0.108(14) 0.100(14) -0.010(13) -0.023(11) 0.021(12)
C52B 0.069(7) 0.090(7) 0.067(6) 0.005(6) 0.001(6) 0.009(6)
Cl1 0.0475(13) 0.0455(13) 0.0524(13) 0.0013(10) 0.0018(10) -0.0104(10)
N1 0.063(6) 0.049(5) 0.050(5) -0.009(4) -0.001(4) -0.003(4)
C53 0.094(10) 0.060(7) 0.058(7) -0.012(6) 0.026(7) -0.024(7)
C54 0.106(14) 0.084(12) 0.19(2) -0.011(13) 0.071(15) 0.012(10)
C55 0.22(2) 0.062(9) 0.069(9) 0.012(7) 0.032(12) -0.041(12)
C56 0.100(11) 0.055(7) 0.066(8) 0.002(6) -0.023(7) -0.027(7)
C57 0.029(5) 0.076(8) 0.058(6) 0.013(6) 0.002(4) -0.008(5)
C58 0.029(5) 0.046(6) 0.084(8) -0.003(5) 0.001(5) -0.002(4)
C59 0.032(5) 0.099(10) 0.059(7) -0.011(7) 0.000(5) -0.005(6)
C60 0.035(5) 0.075(8) 0.081(9) 0.024(7) -0.010(5) -0.010(5)
C61 0.034(5) 0.051(6) 0.096(9) -0.012(6) 0.008(5) -0.002(4)
C62 0.028(5) 0.084(9) 0.068(7) -0.015(6) 0.004(5) -0.009(5)
C63 0.098(11) 0.055(7) 0.060(7) -0.002(6) -0.014(7) 0.020(7)
C64 0.103(11) 0.057(7) 0.040(6) -0.001(5) 0.012(6) -0.011(7)
C65 0.063(6) 0.041(5) 0.041(5) -0.007(4) 0.012(5) -0.007(4)
C66 0.070(7) 0.032(5) 0.049(6) -0.002(4) 0.010(5) 0.003(4)
C67 0.068(7) 0.033(5) 0.078(8) -0.013(5) 0.022(6) 0.000(5)
C68 0.058(7) 0.068(8) 0.074(8) -0.035(7) 0.003(6) 0.018(6)

loop_
_atom_type_symbol
_atom_type_description
_atom_type_scat_dispersion_real
_atom_type_scat_dispersion_imag
_atom_type_scat_source
C C 0.0033 0.0016 'International Tables Vol C Tables 4.2.6.8 and 6.1.1.4'
H H 0.0000 0.0000 'International Tables Vol C Tables 4.2.6.8 and 6.1.1.4'
Cl Cl 0.1484 0.1585 'International Tables Vol C Tables 4.2.6.8 and 6.1.1.4'
F F 0.0171 0.0103 'International Tables Vol C Tables 4.2.6.8 and 6.1.1.4'
N N 0.0061 0.0033 'International Tables Vol C Tables 4.2.6.8 and 6.1.1.4'
Sb Sb -0.5866 1.5461 'International Tables Vol C Tables 4.2.6.8 and 6.1.1.4'

loop_
_exptl_crystal_face_index_h
_exptl_crystal_face_index_k
_exptl_crystal_face_index_l
_exptl_crystal_face_perp_dist
-1 0 -1 0.0612
1 0 1 0.0254
-1 0 1 0.0541
1 0 -1 0.0636
-1 -1 0 0.0903
0 -1 -1 0.1389
2 1 -1 0.0879
1 1 0 0.1229
0 -2 1 0.1209
0 2 -1 0.2064
2 -2 -1 0.0905
-1 2 2 0.1865

loop_
_geom_angle_atom_site_label_1
_geom_angle_atom_site_label_2
_geom_angle_atom_site_label_3
_geom_angle
_geom_angle_site_symmetry_1
_geom_angle_site_symmetry_3
_geom_angle_publ_flag
C16 Sb1 C17 89.4(4) . . ?
C16 Sb1 C19 93.7(3) . . ?
C19 Sb1 C17 85.8(5) . . ?
C22 Sb2 C23 91.8(4) . . ?
C22 Sb2 C25 89.7(4) . . ?
C25 Sb2 C23 90.5(4) . . ?
C42 Sb3 C43A 84.4(3) . . ?
C42 Sb3 C45A 92.0(3) . . ?
C42 Sb3 C43B 97.8(5) . . ?
C42 Sb3 C45B 76.5(5) . . ?
C45A Sb3 C43A 89.2(3) . . ?
C43B Sb3 C45B 88.4(7) . . ?
C48 Sb4 C49A 90.3(4) . . ?
C48 Sb4 C51A 94.2(3) . . ?
C48 Sb4 C49B 90.8(4) . . ?
C48 Sb4 C51B 91.5(4) . . ?
C51A Sb4 C49A 94.7(3) . . ?
C51B Sb4 C49B 100.8(5) . . ?
C2 C1 C15 121.0(7) . . ?
C14 C1 C2 118.9(7) . . ?
C14 C1 C15 120.1(7) . . ?
C1 C2 C3 122.0(7) . . ?
C11 C2 C1 120.1(7) . . ?
C11 C2 C3 117.9(7) . . ?
C2 C3 H3 108.7 . . ?
C2 C3 C4 106.4(6) . . ?
C2 C3 C29 111.4(5) . . ?
C4 C3 H3 108.7 . . ?
C4 C3 C29 112.7(6) . . ?
C29 C3 H3 108.7 . . ?
C5 C4 C3 123.2(7) . . ?
C9 C4 C3 117.5(6) . . ?
C9 C4 C5 119.2(7) . . ?
C4 C5 C6 118.7(8) . . ?
C4 C5 C21 122.5(7) . . ?
C6 C5 C21 118.6(7) . . ?
C5 C6 H6 119.5 . . ?
C7 C6 C5 121.0(8) . . ?
C7 C6 H6 119.5 . . ?
C6 C7 H7 119.7 . . ?
C6 C7 C8 120.6(8) . . ?
C8 C7 H7 119.7 . . ?
C7 C8 H8 120.7 . . ?
C9 C8 C7 118.7(9) . . ?
C9 C8 H8 120.7 . . ?
C4 C9 C8 121.7(8) . . ?
C4 C9 C10 117.2(7) . . ?
C8 C9 C10 121.1(8) . . ?
C9 C10 H10 108.4 . . ?
C9 C10 C11 107.7(7) . . ?
C9 C10 C36 112.2(6) . . ?
C11 C10 H10 108.4 . . ?
C11 C10 C36 111.7(6) . . ?
C36 C10 H10 108.4 . . ?
C2 C11 C10 117.0(7) . . ?
C2 C11 C12 120.6(7) . . ?
C12 C11 C10 122.4(7) . . ?
C11 C12 H12 120.1 . . ?
C13 C12 C11 119.8(8) . . ?
C13 C12 H12 120.1 . . ?
C12 C13 H13 119.9 . . ?
C14 C13 C12 120.3(7) . . ?
C14 C13 H13 119.9 . . ?
C1 C14 H14 119.8 . . ?
C13 C14 C1 120.3(7) . . ?
C13 C14 H14 119.8 . . ?
C16 C15 C1 177.2(9) . . ?
C15 C16 Sb1 171.7(8) . . ?
F1 C17 Sb1 110.5(7) . . ?
F1 C17 C18 101.5(10) . . ?
F2 C17 Sb1 114.7(7) . . ?
F2 C17 F1 108.3(11) . . ?
F2 C17 C18 104.4(11) . . ?
C18 C17 Sb1 116.3(10) . . ?
F3 C18 F4 108.3(12) . . ?
F3 C18 C17 108.7(12) . . ?
F4 C18 C17 105.1(11) . . ?
F5 C18 F3 107.6(11) . . ?
F5 C18 F4 111.8(12) . . ?
F5 C18 C17 115.1(13) . . ?
F6 C19 Sb1 112.8(7) . . ?
F6 C19 C20 106.0(8) . . ?
F7 C19 Sb1 110.5(6) . . ?
F7 C19 F6 104.3(8) . . ?
F7 C19 C20 109.1(9) . . ?
C20 C19 Sb1 113.7(7) . . ?
F8 C20 F9 109.3(9) . . ?
F8 C20 C19 109.1(10) . . ?
F9 C20 C19 112.2(10) . . ?
F10 C20 F8 107.7(10) . . ?
F10 C20 F9 107.1(10) . . ?
F10 C20 C19 111.4(8) . . ?
C22 C21 C5 174.0(9) . . ?
C21 C22 Sb2 176.8(8) . . ?
F11 C23 Sb2 108.5(7) . . ?
F11 C23 C24 108.4(9) . . ?
F12 C23 Sb2 113.5(7) . . ?
F12 C23 F11 106.4(8) . . ?
F12 C23 C24 107.2(9) . . ?
C24 C23 Sb2 112.6(7) . . ?
F13 C24 F15 106.4(10) . . ?
F13 C24 C23 110.6(10) . . ?
F14 C24 F13 110.4(10) . . ?
F14 C24 F15 105.5(10) . . ?
F14 C24 C23 111.5(10) . . ?
F15 C24 C23 112.3(9) . . ?
F16 C25 Sb2 109.8(7) . . ?
F16 C25 F17 107.4(10) . . ?
F16 C25 C26 105.7(10) . . ?
F17 C25 Sb2 112.8(7) . . ?
F17 C25 C26 109.2(10) . . ?
C26 C25 Sb2 111.6(9) . . ?
F18 C26 F19 113.3(16) . . ?
F18 C26 F20 108.9(13) . . ?
F18 C26 C25 111.2(11) . . ?
F19 C26 F20 106.1(12) . . ?
F19 C26 C25 107.2(12) . . ?
F20 C26 C25 110.0(13) . . ?
C28 C27 C40 119.8(7) . . ?
C28 C27 C41 122.0(7) . . ?
C40 C27 C41 118.2(7) . . ?
C27 C28 C29 123.4(7) . . ?
C37 C28 C27 119.1(7) . . ?
C37 C28 C29 117.6(6) . . ?
C3 C29 H29 108.7 . . ?
C28 C29 C3 111.6(6) . . ?
C28 C29 H29 108.7 . . ?
C28 C29 C30 107.9(6) . . ?
C30 C29 C3 111.2(6) . . ?
C30 C29 H29 108.7 . . ?
C31 C30 C29 122.2(7) . . ?
C35 C30 C29 117.8(7) . . ?
C35 C30 C31 119.9(7) . . ?
C30 C31 C47 120.1(7) . . ?
C32 C31 C30 119.1(8) . . ?
C32 C31 C47 120.7(8) . . ?
C31 C32 H32 119.6 . . ?
C31 C32 C33 120.8(8) . . ?
C33 C32 H32 119.6 . . ?
C32 C33 H33 120.0 . . ?
C34 C33 C32 120.1(8) . . ?
C34 C33 H33 120.0 . . ?
C33 C34 H34 120.2 . . ?
C33 C34 C35 119.7(8) . . ?
C35 C34 H34 120.2 . . ?
C30 C35 C34 120.4(7) . . ?
C30 C35 C36 116.3(6) . . ?
C34 C35 C36 123.2(7) . . ?
C10 C36 H36 108.0 . . ?
C35 C36 C10 112.3(6) . . ?
C35 C36 H36 108.0 . . ?
C37 C36 C10 112.0(6) . . ?
C37 C36 C35 108.4(6) . . ?
C37 C36 H36 108.0 . . ?
C28 C37 C36 116.6(7) . . ?
C38 C37 C28 120.8(7) . . ?
C38 C37 C36 122.6(7) . . ?
C37 C38 H38 120.0 . . ?
C37 C38 C39 120.0(7) . . ?
C39 C38 H38 120.0 . . ?
C38 C39 H39 119.9 . . ?
C40 C39 C38 120.3(7) . . ?
C40 C39 H39 119.9 . . ?
C27 C40 H40 120.0 . . ?
C39 C40 C27 119.9(7) . . ?
C39 C40 H40 120.0 . . ?
C42 C41 C27 175.3(8) . . ?
C41 C42 Sb3 176.0(8) . . ?
C48 C47 C31 176.0(10) . . ?
C47 C48 Sb4 166.7(9) . . ?
F21A C43A Sb3 112.3(4) . . ?
F21A C43A F22A 107.9 . . ?
F21A C43A C44A 108.5 . . ?
F22A C43A Sb3 105.5(4) . . ?
F22A C43A C44A 106.0 . . ?
C44A C43A Sb3 116.1(3) . . ?
F23A C44A C43A 111.1 . . ?
F23A C44A F24A 108.2 . . ?
F24A C44A C43A 109.3 . . ?
F25A C44A C43A 110.7 . . ?
F25A C44A F23A 108.5 . . ?
F25A C44A F24A 108.9 . . ?
F26A C45A Sb3 108.5(3) . . ?
F26A C45A C46A 105.9 . . ?
F27A C45A Sb3 114.4(3) . . ?
F27A C45A F26A 108.0 . . ?
F27A C45A C46A 108.5 . . ?
C46A C45A Sb3 111.2(3) . . ?
F28A C46A C45A 111.1 . . ?
F28A C46A F30A 108.2 . . ?
F29A C46A C45A 110.7 . . ?
F29A C46A F28A 108.6 . . ?
F29A C46A F30A 108.9 . . ?
F30A C46A C45A 109.3 . . ?
F31A C49A Sb4 112.1(5) . . ?
F31A C49A F32A 108.0 . . ?
F31A C49A C50A 108.5 . . ?
F32A C49A Sb4 97.9(7) . . ?
F32A C49A C50A 106.0 . . ?
C50A C49A Sb4 122.7(5) . . ?
F33A C50A C49A 111.1 . . ?
F33A C50A F35A 108.2 . . ?
F34A C50A C49A 110.7 . . ?
F34A C50A F33A 108.6 . . ?
F34A C50A F35A 108.9 . . ?
F35A C50A C49A 109.2 . . ?
F36A C51A Sb4 108.0(4) . . ?
F36A C51A C52A 105.9 . . ?
F37A C51A Sb4 113.7(4) . . ?
F37A C51A F36A 108.0 . . ?
F37A C51A C52A 108.5 . . ?
C52A C51A Sb4 112.4(4) . . ?
F38A C52A C51A 109.3 . . ?
F39A C52A C51A 110.8 . . ?
F39A C52A F38A 108.9 . . ?
F39A C52A F40A 108.6 . . ?
F40A C52A C51A 111.1 . . ?
F40A C52A F38A 108.1 . . ?
F21B C43B Sb3 115.1(10) . . ?
F21B C43B C44B 106.0 . . ?
F22B C43B Sb3 111.7(9) . . ?
F22B C43B F21B 107.9 . . ?
F22B C43B C44B 108.5 . . ?
C44B C43B Sb3 107.2(9) . . ?
F23B C44B C43B 110.8 . . ?
F23B C44B F24B 108.9 . . ?
F23B C44B F25B 108.6 . . ?
F24B C44B C43B 109.3 . . ?
F25B C44B C43B 111.1 . . ?
F25B C44B F24B 108.1 . . ?
F26B C45B Sb3 108.6(11) . . ?
F26B C45B C46B 105.9 . . ?
F27B C45B Sb3 109.1(10) . . ?
F27B C45B F26B 108.0 . . ?
F27B C45B C46B 108.5 . . ?
C46B C45B Sb3 116.4(9) . . ?
F28B C46B C45B 111.1 . . ?
F28B C46B F30B 108.1 . . ?
F29B C46B C45B 110.8 . . ?
F29B C46B F28B 108.6 . . ?
F29B C46B F30B 108.9 . . ?
F30B C46B C45B 109.3 . . ?
F31B C49B Sb4 104.0(7) . . ?
F31B C49B C50B 106.0 . . ?
F32B C49B Sb4 106.0(6) . . ?
F32B C49B F31B 107.9 . . ?
F32B C49B C50B 108.5 . . ?
C50B C49B Sb4 123.6(5) . . ?
F33B C50B C49B 110.8 . . ?
F33B C50B F34B 108.9 . . ?
F33B C50B F35B 108.6 . . ?
F34B C50B C49B 109.3 . . ?
F35B C50B C49B 111.1 . . ?
F35B C50B F34B 108.1 . . ?
F36B C51B Sb4 112.0(9) . . ?
F36B C51B F37B 108.0 . . ?
F36B C51B C52B 108.5 . . ?
F37B C51B Sb4 111.6(8) . . ?
F37B C51B C52B 105.9 . . ?
C52B C51B Sb4 110.5(7) . . ?
F38B C52B C51B 110.7 . . ?
F38B C52B F39B 108.9 . . ?
F38B C52B F40B 108.6 . . ?
F39B C52B C51B 109.3 . . ?
F40B C52B C51B 111.1 . . ?
F40B C52B F39B 108.2 . . ?
C53 N1 C54 103.0(11) . . ?
C55 N1 C53 109.9(11) . . ?
C55 N1 C54 112.1(15) . . ?
C55 N1 C56 114.1(12) . . ?
C56 N1 C53 113.7(10) . . ?
C56 N1 C54 103.4(13) . . ?
N1 C53 H53A 109.5 . . ?
N1 C53 H53B 109.5 . . ?
N1 C53 H53C 109.5 . . ?
H53A C53 H53B 109.5 . . ?
H53A C53 H53C 109.5 . . ?
H53B C53 H53C 109.5 . . ?
N1 C54 H54A 109.5 . . ?
N1 C54 H54B 109.5 . . ?
N1 C54 H54C 109.5 . . ?
H54A C54 H54B 109.5 . . ?
H54A C54 H54C 109.5 . . ?
H54B C54 H54C 109.5 . . ?
N1 C55 H55A 109.5 . . ?
N1 C55 H55B 109.5 . . ?
N1 C55 H55C 109.5 . . ?
H55A C55 H55B 109.5 . . ?
H55A C55 H55C 109.5 . . ?
H55B C55 H55C 109.5 . . ?
N1 C56 H56A 109.5 . . ?
N1 C56 H56B 109.5 . . ?
N1 C56 H56C 109.5 . . ?
H56A C56 H56B 109.5 . . ?
H56A C56 H56C 109.5 . . ?
H56B C56 H56C 109.5 . . ?
C58 C57 H57 119.8 . . ?
C58 C57 C62 120.4(11) . . ?
C62 C57 H57 119.8 . . ?
C57 C58 H58 119.3 . . ?
C57 C58 C59 121.3(11) . . ?
C59 C58 H58 119.3 . . ?
C58 C59 H59 121.0 . . ?
C58 C59 C60 118.0(12) . . ?
C60 C59 H59 121.0 . . ?
C59 C60 H60 120.0 . . ?
C61 C60 C59 120.0(12) . . ?
C61 C60 H60 120.0 . . ?
C60 C61 H61 119.6 . . ?
C60 C61 C62 120.9(12) . . ?
C62 C61 H61 119.6 . . ?
C57 C62 C61 119.4(12) . . ?
C57 C62 H62 120.3 . . ?
C61 C62 H62 120.3 . . ?
C64 C63 H63 119.8 . . ?
C64 C63 C68 120.4(12) . . ?
C68 C63 H63 119.8 . . ?
C63 C64 H64 119.8 . . ?
C65 C64 C63 120.4(12) . . ?
C65 C64 H64 119.8 . . ?
C64 C65 H65 119.8 . . ?
C64 C65 C66 120.3(12) . . ?
C66 C65 H65 119.8 . . ?
C65 C66 H66 120.3 . . ?
C67 C66 C65 119.4(10) . . ?
C67 C66 H66 120.3 . . ?
C66 C67 H67 120.0 . . ?
C66 C67 C68 120.0(12) . . ?
C68 C67 H67 120.0 . . ?
C63 C68 C67 119.3(12) . . ?
C63 C68 H68 120.3 . . ?
C67 C68 H68 120.3 . . ?

loop_
_geom_bond_atom_site_label_1
_geom_bond_atom_site_label_2
_geom_bond_distance
_geom_bond_site_symmetry_2
_geom_bond_publ_flag
Sb1 C16 2.048(9) . ?
Sb1 C17 2.302(13) . ?
Sb1 C19 2.234(10) . ?
Sb2 C22 2.062(9) . ?
Sb2 C23 2.252(10) . ?
Sb2 C25 2.248(11) . ?
Sb3 C42 2.067(9) . ?
Sb3 C43A 2.299(6) . ?
Sb3 C45A 2.242(5) . ?
Sb3 C43B 2.142(16) . ?
Sb3 C45B 2.396(13) . ?
Sb4 C48 2.069(9) . ?
Sb4 C49A 2.362(10) . ?
Sb4 C51A 2.223(8) . ?
Sb4 C49B 2.287(8) . ?
Sb4 C51B 2.270(17) . ?
F1 C17 1.432(15) . ?
F2 C17 1.345(14) . ?
F3 C18 1.371(17) . ?
F4 C18 1.384(17) . ?
F5 C18 1.310(16) . ?
F6 C19 1.375(12) . ?
F7 C19 1.340(11) . ?
F8 C20 1.338(13) . ?
F9 C20 1.347(13) . ?
F10 C20 1.307(15) . ?
F11 C23 1.372(12) . ?
F12 C23 1.351(12) . ?
F13 C24 1.357(14) . ?
F14 C24 1.339(15) . ?
F15 C24 1.374(13) . ?
F16 C25 1.356(13) . ?
F17 C25 1.360(14) . ?
F18 C26 1.265(18) . ?
F19 C26 1.318(17) . ?
F20 C26 1.330(16) . ?
C1 C2 1.410(11) . ?
C1 C14 1.408(11) . ?
C1 C15 1.429(11) . ?
C2 C3 1.525(10) . ?
C2 C11 1.379(11) . ?
C3 H3 1.0000 . ?
C3 C4 1.530(10) . ?
C3 C29 1.620(9) . ?
C4 C5 1.404(11) . ?
C4 C9 1.383(11) . ?
C5 C6 1.417(12) . ?
C5 C21 1.446(12) . ?
C6 H6 0.9500 . ?
C6 C7 1.352(14) . ?
C7 H7 0.9500 . ?
C7 C8 1.408(14) . ?
C8 H8 0.9500 . ?
C8 C9 1.385(11) . ?
C9 C10 1.510(11) . ?
C10 H10 1.0000 . ?
C10 C11 1.515(11) . ?
C10 C36 1.613(11) . ?
C11 C12 1.395(11) . ?
C12 H12 0.9500 . ?
C12 C13 1.392(12) . ?
C13 H13 0.9500 . ?
C13 C14 1.384(12) . ?
C14 H14 0.9500 . ?
C15 C16 1.210(13) . ?
C17 C18 1.47(2) . ?
C19 C20 1.515(15) . ?
C21 C22 1.190(13) . ?
C23 C24 1.498(16) . ?
C25 C26 1.558(18) . ?
C27 C28 1.402(11) . ?
C27 C40 1.413(11) . ?
C27 C41 1.431(11) . ?
C28 C29 1.506(10) . ?
C28 C37 1.401(10) . ?
C29 H29 1.0000 . ?
C29 C30 1.521(10) . ?
C30 C31 1.413(11) . ?
C30 C35 1.389(11) . ?
C31 C32 1.387(12) . ?
C31 C47 1.429(12) . ?
C32 H32 0.9500 . ?
C32 C33 1.396(14) . ?
C33 H33 0.9500 . ?
C33 C34 1.389(14) . ?
C34 H34 0.9500 . ?
C34 C35 1.397(11) . ?
C35 C36 1.519(11) . ?
C36 H36 1.0000 . ?
C36 C37 1.509(10) . ?
C37 C38 1.377(11) . ?
C38 H38 0.9500 . ?
C38 C39 1.404(12) . ?
C39 H39 0.9500 . ?
C39 C40 1.376(12) . ?
C40 H40 0.9500 . ?
C41 C42 1.199(12) . ?
C47 C48 1.211(13) . ?
C43A F21A 1.3481 . ?
C43A F22A 1.3515 . ?
C43A C44A 1.5429 . ?
F23A C44A 1.3285 . ?
F24A C44A 1.3297 . ?
F25A C44A 1.3230 . ?
C45A F26A 1.3516 . ?
C45A F27A 1.3470 . ?
C45A C46A 1.5437 . ?
F28A C46A 1.3278 . ?
F29A C46A 1.3216 . ?
F30A C46A 1.3298 . ?
C49A F31A 1.3479 . ?
C49A F32A 1.3504 . ?
C49A C50A 1.5440 . ?
F33A C50A 1.3278 . ?
F34A C50A 1.3221 . ?
F35A C50A 1.3292 . ?
C51A F36A 1.3520 . ?
C51A F37A 1.3477 . ?
C51A C52A 1.5432 . ?
F38A C52A 1.3298 . ?
F39A C52A 1.3231 . ?
F40A C52A 1.3275 . ?
C43B F21B 1.3509 . ?
C43B F22B 1.3477 . ?
C43B C44B 1.5426 . ?
F23B C44B 1.3226 . ?
F24B C44B 1.3305 . ?
F25B C44B 1.3278 . ?
C45B F26B 1.3513 . ?
C45B F27B 1.3478 . ?
C45B C46B 1.5432 . ?
F28B C46B 1.3283 . ?
F29B C46B 1.3234 . ?
F30B C46B 1.3297 . ?
C49B F31B 1.3512 . ?
C49B F32B 1.3476 . ?
C49B C50B 1.5432 . ?
F33B C50B 1.3225 . ?
F34B C50B 1.3296 . ?
F35B C50B 1.3281 . ?
C51B F36B 1.3472 . ?
C51B F37B 1.3510 . ?
C51B C52B 1.5436 . ?
F38B C52B 1.3230 . ?
F39B C52B 1.3298 . ?
F40B C52B 1.3273 . ?
N1 C53 1.469(15) . ?
N1 C54 1.53(2) . ?
N1 C55 1.414(17) . ?
N1 C56 1.458(14) . ?
C53 H53A 0.9800 . ?
C53 H53B 0.9800 . ?
C53 H53C 0.9800 . ?
C54 H54A 0.9800 . ?
C54 H54B 0.9800 . ?
C54 H54C 0.9800 . ?
C55 H55A 0.9800 . ?
C55 H55B 0.9800 . ?
C55 H55C 0.9800 . ?
C56 H56A 0.9800 . ?
C56 H56B 0.9800 . ?
C56 H56C 0.9800 . ?
C57 H57 0.9500 . ?
C57 C58 1.359(17) . ?
C57 C62 1.366(18) . ?
C58 H58 0.9500 . ?
C58 C59 1.366(18) . ?
C59 H59 0.9500 . ?
C59 C60 1.42(2) . ?
C60 H60 0.9500 . ?
C60 C61 1.340(19) . ?
C61 H61 0.9500 . ?
C61 C62 1.382(19) . ?
C62 H62 0.9500 . ?
C63 H63 0.9500 . ?
C63 C64 1.36(2) . ?
C63 C68 1.38(2) . ?
C64 H64 0.9500 . ?
C64 C65 1.349(17) . ?
C65 H65 0.9500 . ?
C65 C66 1.402(15) . ?
C66 H66 0.9500 . ?
C66 C67 1.366(17) . ?
C67 H67 0.9500 . ?
C67 C68 1.385(19) . ?
C68 H68 0.9500 . ?

loop_
_geom_torsion_atom_site_label_1
_geom_torsion_atom_site_label_2
_geom_torsion_atom_site_label_3
_geom_torsion_atom_site_label_4
_geom_torsion
_geom_torsion_site_symmetry_1
_geom_torsion_site_symmetry_2
_geom_torsion_site_symmetry_3
_geom_torsion_site_symmetry_4
_geom_torsion_publ_flag
Sb1 C17 C18 F3 57.2(14) . . . . ?
Sb1 C17 C18 F4 -58.6(13) . . . . ?
Sb1 C17 C18 F5 177.9(9) . . . . ?
Sb1 C19 C20 F8 -54.9(11) . . . . ?
Sb1 C19 C20 F9 -176.1(8) . . . . ?
Sb1 C19 C20 F10 63.8(11) . . . . ?
Sb2 C23 C24 F13 -62.3(10) . . . . ?
Sb2 C23 C24 F14 61.0(11) . . . . ?
Sb2 C23 C24 F15 179.1(8) . . . . ?
Sb2 C25 C26 F18 57.9(14) . . . . ?
Sb2 C25 C26 F19 -66.4(14) . . . . ?
Sb2 C25 C26 F20 178.7(9) . . . . ?
Sb3 C43A C44A F23A 60.1(5) . . . . ?
Sb3 C43A C44A F24A -59.3(5) . . . . ?
Sb3 C43A C44A F25A -179.2(5) . . . . ?
Sb3 C45A C46A F28A 59.0(4) . . . . ?
Sb3 C45A C46A F29A 179.7(4) . . . . ?
Sb3 C45A C46A F30A -60.3(4) . . . . ?
Sb3 C43B C44B F23B 173.9(11) . . . . ?
Sb3 C43B C44B F24B -66.0(11) . . . . ?
Sb3 C43B C44B F25B 53.2(11) . . . . ?
Sb3 C45B C46B F28B 55.9(13) . . . . ?
Sb3 C45B C46B F29B 176.6(13) . . . . ?
Sb3 C45B C46B F30B -63.4(13) . . . . ?
Sb4 C49A C50A F33A 65.9(8) . . . . ?
Sb4 C49A C50A F34A -173.3(8) . . . . ?
Sb4 C49A C50A F35A -53.4(8) . . . . ?
Sb4 C51A C52A F38A -60.2(5) . . . . ?
Sb4 C51A C52A F39A 179.8(5) . . . . ?
Sb4 C51A C52A F40A 59.0(5) . . . . ?
Sb4 C49B C50B F33B 178.0(9) . . . . ?
Sb4 C49B C50B F34B -62.0(9) . . . . ?
Sb4 C49B C50B F35B 57.2(9) . . . . ?
Sb4 C51B C52B F38B 176.4(9) . . . . ?
Sb4 C51B C52B F39B -63.7(9) . . . . ?
Sb4 C51B C52B F40B 55.6(9) . . . . ?
F1 C17 C18 F3 -62.8(13) . . . . ?
F1 C17 C18 F4 -178.5(10) . . . . ?
F1 C17 C18 F5 58.0(15) . . . . ?
F2 C17 C18 F3 -175.3(10) . . . . ?
F2 C17 C18 F4 68.9(13) . . . . ?
F2 C17 C18 F5 -54.6(16) . . . . ?
F6 C19 C20 F8 69.6(11) . . . . ?
F6 C19 C20 F9 -51.6(12) . . . . ?
F6 C19 C20 F10 -171.7(9) . . . . ?
F7 C19 C20 F8 -178.6(8) . . . . ?
F7 C19 C20 F9 60.2(12) . . . . ?
F7 C19 C20 F10 -59.9(11) . . . . ?
F11 C23 C24 F13 177.7(8) . . . . ?
F11 C23 C24 F14 -59.1(12) . . . . ?
F11 C23 C24 F15 59.0(13) . . . . ?
F12 C23 C24 F13 63.2(11) . . . . ?
F12 C23 C24 F14 -173.5(9) . . . . ?
F12 C23 C24 F15 -55.4(13) . . . . ?
F16 C25 C26 F18 -61.4(15) . . . . ?
F16 C25 C26 F19 174.3(12) . . . . ?
F16 C25 C26 F20 59.4(14) . . . . ?
F17 C25 C26 F18 -176.7(12) . . . . ?
F17 C25 C26 F19 59.0(15) . . . . ?
F17 C25 C26 F20 -55.9(15) . . . . ?
C1 C2 C3 C4 -136.9(7) . . . . ?
C1 C2 C3 C29 100.0(8) . . . . ?
C1 C2 C11 C10 -177.3(6) . . . . ?
C1 C2 C11 C12 2.2(11) . . . . ?
C2 C1 C14 C13 0.1(11) . . . . ?
C2 C3 C4 C5 131.2(8) . . . . ?
C2 C3 C4 C9 -46.3(9) . . . . ?
C2 C3 C29 C28 -0.8(8) . . . . ?
C2 C3 C29 C30 119.8(7) . . . . ?
C2 C11 C12 C13 -1.0(11) . . . . ?
C3 C2 C11 C10 1.7(10) . . . . ?
C3 C2 C11 C12 -178.8(7) . . . . ?
C3 C4 C5 C6 -179.5(8) . . . . ?
C3 C4 C5 C21 -4.0(12) . . . . ?
C3 C4 C9 C8 -179.9(8) . . . . ?
C3 C4 C9 C10 2.2(10) . . . . ?
C3 C29 C30 C31 103.0(8) . . . . ?
C3 C29 C30 C35 -79.5(8) . . . . ?
C4 C3 C29 C28 -120.3(6) . . . . ?
C4 C3 C29 C30 0.3(8) . . . . ?
C4 C5 C6 C7 0.0(14) . . . . ?
C4 C9 C10 C11 44.5(9) . . . . ?
C4 C9 C10 C36 -78.8(9) . . . . ?
C5 C4 C9 C8 2.5(12) . . . . ?
C5 C4 C9 C10 -175.4(7) . . . . ?
C5 C6 C7 C8 1.7(16) . . . . ?
C6 C7 C8 C9 -1.4(15) . . . . ?
C7 C8 C9 C4 -0.8(14) . . . . ?
C7 C8 C9 C10 177.1(8) . . . . ?
C8 C9 C10 C11 -133.4(8) . . . . ?
C8 C9 C10 C36 103.3(9) . . . . ?
C9 C4 C5 C6 -2.1(12) . . . . ?
C9 C4 C5 C21 173.4(8) . . . . ?
C9 C10 C11 C2 -46.7(9) . . . . ?
C9 C10 C11 C12 133.8(7) . . . . ?
C9 C10 C36 C35 -0.9(9) . . . . ?
C9 C10 C36 C37 121.3(7) . . . . ?
C10 C11 C12 C13 178.4(7) . . . . ?
C10 C36 C37 C28 -79.4(8) . . . . ?
C10 C36 C37 C38 99.0(8) . . . . ?
C11 C2 C3 C4 44.2(8) . . . . ?
C11 C2 C3 C29 -79.0(8) . . . . ?
C11 C10 C36 C35 -122.0(7) . . . . ?
C11 C10 C36 C37 0.2(9) . . . . ?
C11 C12 C13 C14 -0.6(12) . . . . ?
C12 C13 C14 C1 1.0(11) . . . . ?
C14 C1 C2 C3 179.3(6) . . . . ?
C14 C1 C2 C11 -1.7(10) . . . . ?
C15 C1 C2 C3 -3.1(10) . . . . ?
C15 C1 C2 C11 175.9(7) . . . . ?
C15 C1 C14 C13 -177.5(7) . . . . ?
C21 C5 C6 C7 -175.7(9) . . . . ?
C27 C28 C29 C3 -104.3(8) . . . . ?
C27 C28 C29 C30 133.3(7) . . . . ?
C27 C28 C37 C36 -177.3(7) . . . . ?
C27 C28 C37 C38 4.3(11) . . . . ?
C28 C27 C40 C39 2.9(11) . . . . ?
C28 C29 C30 C31 -134.3(7) . . . . ?
C28 C29 C30 C35 43.3(9) . . . . ?
C28 C37 C38 C39 -0.8(12) . . . . ?
C29 C3 C4 C5 -106.4(8) . . . . ?
C29 C3 C4 C9 76.1(8) . . . . ?
C29 C28 C37 C36 1.1(10) . . . . ?
C29 C28 C37 C38 -177.3(7) . . . . ?
C29 C30 C31 C32 178.3(7) . . . . ?
C29 C30 C31 C47 0.8(11) . . . . ?
C29 C30 C35 C34 -178.6(7) . . . . ?
C29 C30 C35 C36 2.4(10) . . . . ?
C30 C31 C32 C33 0.0(13) . . . . ?
C30 C35 C36 C10 77.4(8) . . . . ?
C30 C35 C36 C37 -46.9(9) . . . . ?
C31 C30 C35 C34 -1.0(12) . . . . ?
C31 C30 C35 C36 -180.0(7) . . . . ?
C31 C32 C33 C34 -0.6(15) . . . . ?
C32 C33 C34 C35 0.5(14) . . . . ?
C33 C34 C35 C30 0.4(13) . . . . ?
C33 C34 C35 C36 179.2(8) . . . . ?
C34 C35 C36 C10 -101.6(9) . . . . ?
C34 C35 C36 C37 134.2(8) . . . . ?
C35 C30 C31 C32 0.8(11) . . . . ?
C35 C30 C31 C47 -176.7(7) . . . . ?
C35 C36 C37 C28 45.0(9) . . . . ?
C35 C36 C37 C38 -136.6(8) . . . . ?
C36 C10 C11 C2 77.0(8) . . . . ?
C36 C10 C11 C12 -102.5(8) . . . . ?
C36 C37 C38 C39 -179.1(7) . . . . ?
C37 C28 C29 C3 77.3(8) . . . . ?
C37 C28 C29 C30 -45.1(8) . . . . ?
C37 C38 C39 C40 -1.7(12) . . . . ?
C38 C39 C40 C27 0.6(12) . . . . ?
C40 C27 C28 C29 176.4(7) . . . . ?
C40 C27 C28 C37 -5.3(11) . . . . ?
C41 C27 C28 C29 -5.1(11) . . . . ?
C41 C27 C28 C37 173.2(7) . . . . ?
C41 C27 C40 C39 -175.7(7) . . . . ?
C47 C31 C32 C33 177.5(8) . . . . ?
F21A C43A C44A F23A -67.5 . . . . ?
F21A C43A C44A F24A 173.1 . . . . ?
F21A C43A C44A F25A 53.2 . . . . ?
F22A C43A C44A F23A 176.8 . . . . ?
F22A C43A C44A F24A 57.5 . . . . ?
F22A C43A C44A F25A -62.5 . . . . ?
F26A C45A C46A F28A 176.7 . . . . ?
F26A C45A C46A F29A -62.6 . . . . ?
F26A C45A C46A F30A 57.4 . . . . ?
F27A C45A C46A F28A -67.6 . . . . ?
F27A C45A C46A F29A 53.1 . . . . ?
F27A C45A C46A F30A 173.1 . . . . ?
F31A C49A C50A F33A -67.5 . . . . ?
F31A C49A C50A F34A 53.2 . . . . ?
F31A C49A C50A F35A 173.2 . . . . ?
F32A C49A C50A F33A 176.7 . . . . ?
F32A C49A C50A F34A -62.6 . . . . ?
F32A C49A C50A F35A 57.4 . . . . ?
F36A C51A C52A F38A 57.5 . . . . ?
F36A C51A C52A F39A -62.5 . . . . ?
F36A C51A C52A F40A 176.7 . . . . ?
F37A C51A C52A F38A 173.2 . . . . ?
F37A C51A C52A F39A 53.2 . . . . ?
F37A C51A C52A F40A -67.6 . . . . ?
F21B C43B C44B F23B -62.6 . . . . ?
F21B C43B C44B F24B 57.5 . . . . ?
F21B C43B C44B F25B 176.7 . . . . ?
F22B C43B C44B F23B 53.1 . . . . ?
F22B C43B C44B F24B 173.2 . . . . ?
F22B C43B C44B F25B -67.6 . . . . ?
F26B C45B C46B F28B 176.7 . . . . ?
F26B C45B C46B F29B -62.6 . . . . ?
F26B C45B C46B F30B 57.5 . . . . ?
F27B C45B C46B F28B -67.6 . . . . ?
F27B C45B C46B F29B 53.1 . . . . ?
F27B C45B C46B F30B 173.2 . . . . ?
F31B C49B C50B F33B -62.5 . . . . ?
F31B C49B C50B F34B 57.4 . . . . ?
F31B C49B C50B F35B 176.7 . . . . ?
F32B C49B C50B F33B 53.2 . . . . ?
F32B C49B C50B F34B 173.2 . . . . ?
F32B C49B C50B F35B -67.6 . . . . ?
F36B C51B C52B F38B 53.2 . . . . ?
F36B C51B C52B F39B 173.1 . . . . ?
F36B C51B C52B F40B -67.5 . . . . ?
F37B C51B C52B F38B -62.6 . . . . ?
F37B C51B C52B F39B 57.4 . . . . ?
F37B C51B C52B F40B 176.7 . . . . ?
C57 C58 C59 C60 -1.3(15) . . . . ?
C58 C57 C62 C61 0.8(15) . . . . ?
C58 C59 C60 C61 0.0(16) . . . . ?
C59 C60 C61 C62 1.6(16) . . . . ?
C60 C61 C62 C57 -2.1(16) . . . . ?
C62 C57 C58 C59 0.9(15) . . . . ?
C63 C64 C65 C66 1.1(17) . . . . ?
C64 C63 C68 C67 1.5(18) . . . . ?
C64 C65 C66 C67 1.4(15) . . . . ?
C65 C66 C67 C68 -2.4(15) . . . . ?
C66 C67 C68 C63 1.0(16) . . . . ?
C68 C63 C64 C65 -2.5(19) . . . . ?

loop_
_exptl_oxdiff_crystal_face_indexfrac_h
_exptl_oxdiff_crystal_face_indexfrac_k
_exptl_oxdiff_crystal_face_indexfrac_l
_exptl_oxdiff_crystal_face_x
_exptl_oxdiff_crystal_face_y
_exptl_oxdiff_crystal_face_z
-0.9991 0.0008 -0.9985 -0.0588 -0.0006 0.0172
0.9991 -0.0008 0.9985 0.0588 0.0006 -0.0172
-0.9990 0.0003 0.9991 -0.0275 0.0308 -0.0279
0.9990 -0.0003 -0.9991 0.0275 -0.0308 0.0279
-0.9991 -0.9989 -0.0003 -0.0371 0.0400 0.0162
-0.0000 -0.9992 -0.9994 -0.0096 0.0091 0.0440
1.9981 0.9986 -0.9988 0.0645 -0.0708 0.0117
0.9991 0.9989 0.0003 0.0371 -0.0400 -0.0162
0.0001 -1.9991 0.9975 0.0278 0.0654 0.0205
-0.0001 1.9991 -0.9975 -0.0278 -0.0654 -0.0205
1.9982 -1.9996 -1.0007 0.0827 0.0037 0.0763
-0.9991 1.9989 1.9992 -0.0239 -0.0031 -0.0934
